data_9003098
loop_
_publ_author_name
'Balassone, G.'
'Franco, E.'
'Mattia, C. A.'
'Puliti, R.'

_publ_section_title
;
 Indialite in xenolithic rocks from Somma-Vesuvius volcano (Southern Italy):
 Crystal chemistry and petrogenetic features
;
_journal_name_full 'American Mineralogist'
_journal_page_first 1
_journal_page_last 6
_journal_volume 89
_journal_year 2004
_chemical_formula_sum 'Al4.251 Ca0.084 Fe0.06 K0.336 Mg1.94 O18 Si4.749'
_chemical_name_mineral Indialite
_space_group_IT_number 192
_symmetry_space_group_name_Hall '-P 6 2c'
_symmetry_space_group_name_H-M 'P 6/m c c'
_cell_angle_alpha 90
_cell_angle_beta 90
_cell_angle_gamma 120
_cell_length_a 9.775
_cell_length_b 9.775
_cell_length_c 9.354
_cell_formula_units_Z 2
_cell_volume 774.037
_database_code_amcsd 0003187
_exptl_crystal_density_diffrn 2.588
_cod_original_formula_sum '(Al4.251 Si4.749) (Mg1.94 Fe.06) O18 K.336 Ca.084'
_cod_database_code 9003098

loop_
_space_group_symop_operation_xyz
x,y,z
-x,-x+y,1/2+z
x,x-y,1/2-z
-x+y,-x,-z
x-y,x,z
-y,-x,1/2+z
y,x,1/2-z
y,-x+y,-z
-y,x-y,z
x-y,-y,1/2+z
-x+y,y,1/2-z
x,y,-z
-x,-y,z
x,x-y,1/2+z
-x,-x+y,1/2-z
x-y,x,-z
-x+y,-x,z
y,x,1/2+z
-y,-x,1/2-z
-y,x-y,-z
y,-x+y,z
-x+y,y,1/2+z
x-y,-y,1/2-z
-x,-y,-z

loop_
_atom_site_aniso_label
_atom_site_aniso_U_11
_atom_site_aniso_U_22
_atom_site_aniso_U_33
_atom_site_aniso_U_12
_atom_site_aniso_U_13
_atom_site_aniso_U_23
Al1 0.01485 0.01485 0.01418 0.00871 0.00000 0.00000
Si1 0.01485 0.01485 0.01418 0.00871 0.00000 0.00000
Al2 0.02033 0.01489 0.01773 0.01071 0.00000 0.00000
Si2 0.02033 0.01489 0.01773 0.01071 0.00000 0.00000
Mg 0.01706 0.01706 0.01906 0.00853 0.00000 0.00000
Fe 0.01706 0.01706 0.01906 0.00853 0.00000 0.00000
O1 0.02287 0.01888 0.02128 0.01180 -0.00100 0.00040
O2 0.03921 0.03449 0.03103 0.02668 0.00000 0.00000
K 0.07261 0.07261 0.22163 0.03630 0.00000 0.00000
Ca 0.07261 0.07261 0.22163 0.03630 0.00000 0.00000

loop_
_atom_site_label
_atom_site_fract_x
_atom_site_fract_y
_atom_site_fract_z
_atom_site_occupancy
_atom_site_U_iso_or_equiv
Al1 0.50000 0.50000 0.25000 0.91700 0.01393
Si1 0.50000 0.50000 0.25000 0.08300 0.01393
Al2 0.37340 0.26650 0.00000 0.25000 0.01684
Si2 0.37340 0.26650 0.00000 0.75000 0.01684
Mg 0.33333 0.66667 0.25000 0.97000 0.01773
Fe 0.33333 0.66667 0.25000 0.03000 0.01773
O1 0.48510 0.34940 0.14440 1.00000 0.02026
O2 0.23060 0.30810 0.00000 1.00000 0.03128
K 0.00000 0.00000 0.16200 0.16800 0.11399
Ca 0.00000 0.00000 0.16200 0.04200 0.11399

loop_
_cod_related_entry_id
_cod_related_entry_database
_cod_related_entry_code
1 AMCSD 0003187
